data_2312732
loop_
_publ_author_name
'Hollenw&#xe4;ger, Dirk'
'Bockmair, Valentin'
'Kornath, Andreas J.'

_publ_section_title
;
 The crystal structures of methyl prop-2-ynoate, dimethyl fumarate and
 their protonated species.
;
_journal_coeditor_code OJ3025
_journal_issue 1
_journal_name_full 'Acta crystallographica. Section C, Structural chemistry'
_journal_paper_doi 10.1107/S2053229624011653
_journal_volume 81
_journal_year 2025
_chemical_formula_iupac 'C6 H8 O4'
_chemical_formula_moiety 'C6 H8 O4'
_chemical_formula_sum 'C6 H8 O4'
_chemical_formula_weight 144.12
_chemical_name_systematic
;
Dimethyl (<i>E</i>)-but-2-enedioate
;
_space_group_crystal_system triclinic
_space_group_IT_number 2
_space_group_name_Hall '-P 1'
_space_group_name_H-M_alt 'P -1'
_atom_sites_solution_hydrogens mixed
_atom_sites_solution_primary direct
_atom_sites_solution_secondary difmap
_audit_creation_method SHELXL-2019/3
_cell_angle_alpha 100.642(16)
_cell_angle_beta 100.42(2)
_cell_angle_gamma 105.73(2)
_cell_formula_units_Z 1
_cell_length_a 3.8726(11)
_cell_length_b 5.6546(10)
_cell_length_c 8.3778(18)
_cell_measurement_reflns_used 712
_cell_measurement_temperature 112(2)
_cell_measurement_theta_max 32.0320
_cell_measurement_theta_min 3.9420
_cell_volume 168.30(7)
_computing_cell_refinement
;
CrysAlis PRO (Rigaku OD, 2020)
;
_computing_data_collection
;
CrysAlis PRO (Rigaku OD, 2020)
;
_computing_data_reduction
;
CrysAlis PRO (Rigaku OD, 2020)
;
_computing_molecular_graphics
;
ORTEP-3 for Windows (Farrugia, 2012)
;
_computing_publication_material
;
PLATON (Spek, 2020)
;
_computing_structure_refinement
;
SHELXL2018 (Sheldrick, 2015<i>b</i>)
;
_computing_structure_solution
;
SHELXT (Sheldrick, 2015<i>a</i>)
;
_diffrn_ambient_temperature 112(2)
_diffrn_detector 'CCD plate'
_diffrn_detector_area_resol_mean 15.9809
_diffrn_measured_fraction_theta_full 0.987
_diffrn_measured_fraction_theta_max 0.990
_diffrn_measurement_device 'CCD camera on \k-goniostat'
_diffrn_measurement_device_type 'Rigaku Xcalibur Sapphire3'
_diffrn_measurement_method '\w scans'
_diffrn_radiation_monochromator graphite
_diffrn_radiation_source 'Enhance (Mo) X-ray Source'
_diffrn_radiation_type 'Mo K\a'
_diffrn_radiation_wavelength 0.71073
_diffrn_reflns_av_R_equivalents 0.0152
_diffrn_reflns_av_unetI/netI 0.0247
_diffrn_reflns_limit_h_max 5
_diffrn_reflns_limit_h_min -5
_diffrn_reflns_limit_k_max 7
_diffrn_reflns_limit_k_min -5
_diffrn_reflns_limit_l_max 11
_diffrn_reflns_limit_l_min -10
_diffrn_reflns_number 1403
_diffrn_reflns_theta_full 25.242
_diffrn_reflns_theta_max 28.277
_diffrn_reflns_theta_min 4.071
_diffrn_source_current 40
_diffrn_source_voltage 50
_exptl_absorpt_coefficient_mu 0.121
_exptl_absorpt_correction_T_max 1.00000
_exptl_absorpt_correction_T_min 0.57859
_exptl_absorpt_correction_type multi-scan
_exptl_absorpt_process_details
;
(CrysAlis PRO; Rigaku OD, 2020)
;
_exptl_crystal_colour colorless
_exptl_crystal_density_diffrn 1.422
_exptl_crystal_density_method 'not measured'
_exptl_crystal_description plate
_exptl_crystal_F_000 76
_exptl_crystal_size_max 0.523
_exptl_crystal_size_mid 0.458
_exptl_crystal_size_min 0.345
_refine_diff_density_max 0.515
_refine_diff_density_min -0.240
_refine_ls_extinction_method none
_refine_ls_goodness_of_fit_ref 1.040
_refine_ls_hydrogen_treatment mixed
_refine_ls_matrix_type full
_refine_ls_number_parameters 51
_refine_ls_number_reflns 825
_refine_ls_number_restraints 0
_refine_ls_restrained_S_all 1.040
_refine_ls_R_factor_all 0.0540
_refine_ls_R_factor_gt 0.0475
_refine_ls_shift/su_max 0.000
_refine_ls_shift/su_mean 0.000
_refine_ls_structure_factor_coef Fsqd
_refine_ls_weighting_details 'w=1/[\s^2^(Fo^2^)+(0.1042P)^2^+0.0039P] where P=(Fo^2^+2Fc^2^)/3'
_refine_ls_weighting_scheme calc
_refine_ls_wR_factor_gt 0.1338
_refine_ls_wR_factor_ref 0.1441
_reflns_number_gt 703
_reflns_number_total 825
_reflns_threshold_expression 'I > 2\s(I)'
_cod_data_source_file oj3025.cif
_cod_data_source_block IV
_cod_database_code 2312732
_shelx_space_group_comment
;
The symmetry employed for this shelxl refinement is uniquely defined
by the following loop, which should always be used as a source of
symmetry information in preference to the above space-group names.
They are only intended as comments.
;
_shelx_estimated_absorpt_t_min 0.939
_shelx_estimated_absorpt_t_max 0.959

loop_
_space_group_symop_operation_xyz
'x, y, z'
'-x, -y, -z'

loop_
_atom_site_type_symbol
_atom_site_label
_atom_site_fract_x
_atom_site_fract_y
_atom_site_fract_z
_atom_site_U_iso_or_equiv
_atom_site_adp_type
_atom_site_calc_flag
_atom_site_occupancy
_atom_site_disorder_assembly
_atom_site_disorder_group
O O2 0.2058(2) 0.46773(15) 0.30549(11) 0.0270(3) Uani d 1 . .
O O1 0.5682(3) 0.77635(18) 0.21852(12) 0.0381(4) Uani d 1 . .
C C2 0.3998(3) 0.8781(2) 0.47844(15) 0.0244(4) Uani d 1 . .
C C1 0.4062(3) 0.7084(2) 0.32036(14) 0.0237(4) Uani d 1 . .
C C3 0.1927(4) 0.2863(2) 0.15494(16) 0.0295(4) Uani d 1 . .
H H1A 0.078071 0.332324 0.056057 0.044 Uiso calc 1 . .
H H1B 0.046722 0.116090 0.156867 0.044 Uiso calc 1 . .
H H1C 0.444625 0.288310 0.150486 0.044 Uiso calc 1 . .
H H1 0.246(5) 0.796(3) 0.544(2) 0.034(4) Uiso d 1 . .

loop_
_atom_site_aniso_label
_atom_site_aniso_U_11
_atom_site_aniso_U_22
_atom_site_aniso_U_33
_atom_site_aniso_U_12
_atom_site_aniso_U_13
_atom_site_aniso_U_23
O2 0.0328(5) 0.0188(5) 0.0261(5) 0.0011(4) 0.0112(4) 0.0039(4)
O1 0.0484(6) 0.0260(6) 0.0335(6) -0.0030(4) 0.0210(5) 0.0035(4)
C2 0.0249(6) 0.0231(7) 0.0238(6) 0.0045(5) 0.0075(4) 0.0056(5)
C1 0.0235(6) 0.0206(6) 0.0242(6) 0.0027(5) 0.0059(4) 0.0048(5)
C3 0.0354(7) 0.0197(6) 0.0278(7) 0.0028(5) 0.0086(5) 0.0006(5)

loop_
_atom_type_symbol
_atom_type_description
_atom_type_scat_dispersion_real
_atom_type_scat_dispersion_imag
_atom_type_scat_source
C C 0.0033 0.0016 'International Tables Vol C Tables 4.2.6.8 and 6.1.1.4'
H H 0.0000 0.0000 'International Tables Vol C Tables 4.2.6.8 and 6.1.1.4'
O O 0.0106 0.0060 'International Tables Vol C Tables 4.2.6.8 and 6.1.1.4'

loop_
_geom_angle_atom_site_label_1
_geom_angle_atom_site_label_2
_geom_angle_atom_site_label_3
_geom_angle_site_symmetry_1
_geom_angle_site_symmetry_3
_geom_angle
_geom_angle_publ_flag
C1 O2 C3 . . 115.47(9) ?
C2 C2 C1 2_676 . 120.37(14) ?
O1 C1 O2 . . 123.92(11) ?
O1 C1 C2 . . 125.05(11) ?
O2 C1 C2 . . 111.03(11) ?

loop_
_geom_bond_atom_site_label_1
_geom_bond_atom_site_label_2
_geom_bond_site_symmetry_2
_geom_bond_distance
_geom_bond_publ_flag
O2 C1 . 1.3414(14) ?
O2 C3 . 1.4549(14) ?
O1 C1 . 1.2055(15) ?
C2 C2 2_676 1.329(2) ?
C2 C1 . 1.4937(17) ?

loop_
_geom_torsion_atom_site_label_1
_geom_torsion_atom_site_label_2
_geom_torsion_atom_site_label_3
_geom_torsion_atom_site_label_4
_geom_torsion_site_symmetry_1
_geom_torsion_site_symmetry_2
_geom_torsion_site_symmetry_3
_geom_torsion_site_symmetry_4
_geom_torsion
_geom_torsion_publ_flag
C3 O2 C1 O1 . . . . -0.07(19) ?
C3 O2 C1 C2 . . . . 179.80(9) ?
C2 C2 C1 O1 2_676 . . . -4.2(2) ?
C2 C2 C1 O2 2_676 . . . 175.91(13) ?
